data_2243026
loop_
_publ_author_name
'Vassilyeva, Olga Yu.'
'Buvaylo, Elena A.'
'Kokozay, Vladimir N.'
'Skelton, Brian W.'
'Sobolev, Alexandre N.'

_publ_section_title
;
 Crystal structures of an imidazo[1,5-<i>a</i>]pyridinium-based ligand and
 its (C~13~H~12~N~3~)~2~[CdI~4~] hybrid salt
;
_journal_coeditor_code LH5912
_journal_issue 8
_journal_name_full 'Acta Crystallographica Section E'
_journal_page_first 1209
_journal_page_last 1214
_journal_paper_doi 10.1107/S2056989019009964
_journal_volume 75
_journal_year 2019
_chemical_formula_iupac '(C13 H12 N3)2 [Cd I4]'
_chemical_formula_moiety '2(C26 H24 N6 +), Cd I4 2-'
_chemical_formula_sum 'C26 H24 Cd I4 N6'
_chemical_formula_weight 1040.51
_chemical_name_systematic
;Bis[2-methyl-3-(pyridin-2-yl)imidazo[1,5-<i>a</i>]pyridin-2-ium]
tetraiodocadmate
;
_space_group_crystal_system monoclinic
_space_group_IT_number 14
_space_group_name_Hall '-P 2yn'
_space_group_name_H-M_alt 'P 1 21/n 1'
_symmetry_space_group_name_Hall '-P 2yn'
_symmetry_space_group_name_H-M 'P 1 21/n 1'
_atom_sites_solution_hydrogens geom
_audit_creation_method SHELXL-2014
_cell_angle_alpha 90
_cell_angle_beta 108.9220(10)
_cell_angle_gamma 90
_cell_formula_units_Z 8
_cell_length_a 17.2718(2)
_cell_length_b 16.65300(10)
_cell_length_c 22.4402(2)
_cell_measurement_reflns_used 65440
_cell_measurement_temperature 100(2)
_cell_measurement_theta_max 37.233
_cell_measurement_theta_min 2.25
_cell_volume 6105.62(10)
_computing_cell_refinement
;
CrysAlis Pro (Rigaku OD, 2016)
;
_computing_data_collection
;
CrysAlis Pro (Rigaku OD, 2016)
;
_computing_data_reduction
;
CrysAlis Pro (Rigaku OD, 2016)
;
_computing_molecular_graphics
;
DIAMOND (Brandenburg, 1999) and Mercury (Macrae <i>et al.</i>,
2006)
;
_computing_publication_material
;
WinGX (Farrugia, 2012)
;
_computing_structure_refinement
;
SHELXL2014 (Sheldrick, 2015b)
;
_computing_structure_solution
;
SHELXT (Sheldrick, 2015a)
;
_diffrn_ambient_temperature 100(2)
_diffrn_detector_area_resol_mean 10.4738
_diffrn_measured_fraction_theta_full 0.999
_diffrn_measured_fraction_theta_max 0.968
_diffrn_measurement_device_type 'Oxford Diffraction Gemini'
_diffrn_measurement_method '\w scans'
_diffrn_radiation_monochromator graphite
_diffrn_radiation_source 'normal-focus sealed tube'
_diffrn_radiation_type MoK\a
_diffrn_radiation_wavelength 0.71073
_diffrn_reflns_av_R_equivalents 0.0484
_diffrn_reflns_av_unetI/netI 0.0337
_diffrn_reflns_limit_h_max 29
_diffrn_reflns_limit_h_min -29
_diffrn_reflns_limit_k_max 28
_diffrn_reflns_limit_k_min -27
_diffrn_reflns_limit_l_max 38
_diffrn_reflns_limit_l_min -38
_diffrn_reflns_number 207318
_diffrn_reflns_theta_full 25.242
_diffrn_reflns_theta_max 37.646
_diffrn_reflns_theta_min 2.275
_exptl_absorpt_coefficient_mu 4.787
_exptl_absorpt_correction_T_max 0.433
_exptl_absorpt_correction_T_min 0.248
_exptl_absorpt_correction_type analytical
_exptl_absorpt_process_details
;
(CrysAlis Pro; Rigaku OD, 2016)
;
_exptl_crystal_colour 'pale brown'
_exptl_crystal_density_diffrn 2.264
_exptl_crystal_description prism
_exptl_crystal_F_000 3856
_exptl_crystal_size_max 0.453
_exptl_crystal_size_mid 0.274
_exptl_crystal_size_min 0.245
_refine_diff_density_max 2.657
_refine_diff_density_min -2.528
_refine_ls_extinction_method none
_refine_ls_goodness_of_fit_ref 1.007
_refine_ls_hydrogen_treatment constr
_refine_ls_matrix_type full
_refine_ls_number_parameters 671
_refine_ls_number_reflns 31421
_refine_ls_number_restraints 0
_refine_ls_restrained_S_all 1.007
_refine_ls_R_factor_all 0.0597
_refine_ls_R_factor_gt 0.0349
_refine_ls_shift/su_max 0.003
_refine_ls_shift/su_mean 0.000
_refine_ls_structure_factor_coef Fsqd
_refine_ls_weighting_details 'w=1/[\s^2^(Fo^2^)+(0.0450P)^2^+12.0000P] where P=(Fo^2^+2Fc^2^)/3'
_refine_ls_weighting_scheme calc
_refine_ls_wR_factor_gt 0.0813
_refine_ls_wR_factor_ref 0.0961
_reflns_number_gt 23740
_reflns_number_total 31421
_reflns_threshold_expression 'I > 2\s(I)'
_cod_data_source_file lh5912sup1.cif
_cod_data_source_block I
_cod_database_code 2243026
_shelx_space_group_comment
;
The symmetry employed for this shelxl refinement is uniquely defined
by the following loop, which should always be used as a source of
symmetry information in preference to the above space-group names.
They are only intended as comments.
;
_shelx_estimated_absorpt_t_min 0.220
_shelx_estimated_absorpt_t_max 0.387

loop_
_space_group_symop_operation_xyz
'x, y, z'
'-x+1/2, y+1/2, -z+1/2'
'-x, -y, -z'
'x-1/2, -y-1/2, z-1/2'

loop_
_atom_site_type_symbol
_atom_site_label
_atom_site_fract_x
_atom_site_fract_y
_atom_site_fract_z
_atom_site_U_iso_or_equiv
_atom_site_adp_type
_atom_site_calc_flag
_atom_site_occupancy
Cd Cd1 0.37091(2) 0.23322(2) 0.02990(2) 0.01602(4) Uani d 1
I I11 0.27236(2) 0.11998(2) 0.06096(2) 0.02197(4) Uani d 1
I I12 0.29968(2) 0.38160(2) -0.01581(2) 0.01727(3) Uani d 1
I I13 0.50281(2) 0.25114(2) 0.14100(2) 0.02218(4) Uani d 1
I I14 0.40935(2) 0.17338(2) -0.07161(2) 0.02338(4) Uani d 1
Cd Cd2 0.64769(2) 0.76930(2) 0.47496(2) 0.01661(4) Uani d 1
I I21 0.74129(2) 0.87369(2) 0.43129(2) 0.02373(4) Uani d 1
I I22 0.72313(2) 0.62525(2) 0.52637(2) 0.01842(4) Uani d 1
I I23 0.50554(2) 0.73423(2) 0.37519(2) 0.02152(4) Uani d 1
I I24 0.61626(2) 0.84767(2) 0.57291(2) 0.02040(4) Uani d 1
C C11 0.19207(18) 0.32624(17) 0.10784(13) 0.0184(5) Uani d 1
H H11 0.2047 0.2987 0.0751 0.022 Uiso calc 1
N N12 0.13723(15) 0.38690(14) 0.10047(11) 0.0158(4) Uani d 1
C C12 0.0920(2) 0.4207(2) 0.03863(14) 0.0230(6) Uani d 1
H H12A 0.0809 0.4777 0.0433 0.034 Uiso calc 1
H H12B 0.0401 0.3919 0.0208 0.034 Uiso calc 1
H H12C 0.1247 0.4152 0.0104 0.034 Uiso calc 1
C C13 0.13355(17) 0.41169(16) 0.15683(13) 0.0156(4) Uani d 1
N N13A 0.18897(15) 0.36683(14) 0.20083(11) 0.0164(4) Uani d 1
C C14 0.2109(2) 0.36855(18) 0.26667(13) 0.0199(5) Uani d 1
H H14 0.1853 0.4051 0.2869 0.024 Uiso calc 1
C C15 0.2689(2) 0.31740(19) 0.30068(14) 0.0220(5) Uani d 1
H H15 0.2838 0.3180 0.3453 0.026 Uiso calc 1
C C16 0.3086(2) 0.2622(2) 0.27127(15) 0.0245(6) Uani d 1
H H16 0.3498 0.2273 0.2964 0.029 Uiso calc 1
C C17 0.2875(2) 0.25948(19) 0.20740(14) 0.0209(5) Uani d 1
H H17 0.3138 0.2230 0.1876 0.025 Uiso calc 1
C C17A 0.22563(18) 0.31209(16) 0.17076(13) 0.0160(4) Uani d 1
C C131 0.07949(18) 0.47317(17) 0.16853(14) 0.0179(5) Uani d 1
N N132 0.11393(17) 0.51982(15) 0.21937(12) 0.0196(4) Uani d 1
C C133 0.0665(2) 0.57605(19) 0.23213(16) 0.0242(6) Uani d 1
H H133 0.0893 0.6085 0.2684 0.029 Uiso calc 1
C C134 -0.0138(2) 0.58999(19) 0.19568(17) 0.0256(6) Uani d 1
H H134 -0.0443 0.6324 0.2057 0.031 Uiso calc 1
C C135 -0.0492(2) 0.54062(19) 0.14400(16) 0.0249(6) Uani d 1
H H135 -0.1045 0.5481 0.1184 0.030 Uiso calc 1
C C136 -0.00187(18) 0.47978(18) 0.13040(15) 0.0195(5) Uani d 1
H H136 -0.0245 0.4440 0.0962 0.023 Uiso calc 1
C C21 0.34085(19) 0.55077(18) 0.31285(14) 0.0202(5) Uani d 1
H H21 0.3088 0.5934 0.3207 0.024 Uiso calc 1
N N22 0.39912(16) 0.50795(15) 0.35691(11) 0.0183(4) Uani d 1
C C22 0.4268(2) 0.5301(2) 0.42410(14) 0.0245(6) Uani d 1
H H22A 0.4855 0.5193 0.4425 0.037 Uiso calc 1
H H22B 0.3967 0.4984 0.4462 0.037 Uiso calc 1
H H22C 0.4165 0.5874 0.4283 0.037 Uiso calc 1
C C23 0.43209(17) 0.45102(16) 0.32954(13) 0.0167(5) Uani d 1
N N23A 0.39559(15) 0.45990(14) 0.26613(11) 0.0166(4) Uani d 1
C C24 0.40995(19) 0.41887(18) 0.21672(14) 0.0201(5) Uani d 1
H H24 0.4498 0.3774 0.2246 0.024 Uiso calc 1
C C25 0.3656(2) 0.4397(2) 0.15704(14) 0.0236(6) Uani d 1
H H25 0.3755 0.4127 0.1229 0.028 Uiso calc 1
C C26 0.3049(2) 0.5005(2) 0.14408(15) 0.0235(6) Uani d 1
H H26 0.2746 0.5134 0.1017 0.028 Uiso calc 1
C C27 0.29006(19) 0.54049(19) 0.19192(14) 0.0207(5) Uani d 1
H H27 0.2491 0.5809 0.1836 0.025 Uiso calc 1
C C27A 0.33702(17) 0.52055(18) 0.25455(14) 0.0182(5) Uani d 1
C C231 0.49081(18) 0.38885(17) 0.36104(14) 0.0190(5) Uani d 1
N N232 0.53859(17) 0.36191(16) 0.32836(14) 0.0231(5) Uani d 1
C C233 0.5925(2) 0.3044(2) 0.35546(19) 0.0286(7) Uani d 1
H H233 0.6259 0.2838 0.3327 0.034 Uiso calc 1
C C234 0.6028(2) 0.2729(2) 0.4147(2) 0.0324(8) Uani d 1
H H234 0.6437 0.2337 0.4326 0.039 Uiso calc 1
C C235 0.5522(2) 0.2998(2) 0.44706(17) 0.0302(7) Uani d 1
H H235 0.5571 0.2789 0.4875 0.036 Uiso calc 1
C C236 0.4941(2) 0.35806(19) 0.41939(15) 0.0232(6) Uani d 1
H H236 0.4572 0.3765 0.4400 0.028 Uiso calc 1
C C31 0.65090(19) 0.43165(19) 0.19254(14) 0.0203(5) Uani d 1
H H31 0.6798 0.3900 0.1799 0.024 Uiso calc 1
N N32 0.59055(17) 0.47812(16) 0.15388(12) 0.0204(5) Uani d 1
C C32 0.5572(2) 0.4634(2) 0.08537(14) 0.0274(6) Uani d 1
H H32A 0.5649 0.4068 0.0767 0.041 Uiso calc 1
H H32B 0.5858 0.4974 0.0636 0.041 Uiso calc 1
H H32C 0.4986 0.4763 0.0703 0.041 Uiso calc 1
C C34 0.6009(2) 0.55503(19) 0.30350(15) 0.0232(6) Uani d 1
H H34 0.5628 0.5971 0.3008 0.028 Uiso calc 1
N N33A 0.60665(15) 0.51811(15) 0.24932(12) 0.0176(4) Uani d 1
C C33 0.56372(18) 0.53278(17) 0.18755(14) 0.0187(5) Uani d 1
C C35 0.6512(2) 0.5294(2) 0.36002(15) 0.0269(6) Uani d 1
H H35 0.6474 0.5536 0.3973 0.032 Uiso calc 1
C C36 0.7097(2) 0.4673(2) 0.36529(15) 0.0268(6) Uani d 1
H H36 0.7447 0.4511 0.4056 0.032 Uiso calc 1
C C37 0.71557(19) 0.4317(2) 0.31319(14) 0.0228(6) Uani d 1
H H37 0.7548 0.3906 0.3163 0.027 Uiso calc 1
C C37A 0.66222(18) 0.45634(18) 0.25344(14) 0.0185(5) Uani d 1
C C331 0.50283(19) 0.59623(18) 0.16398(16) 0.0238(6) Uani d 1
N N332 0.46510(18) 0.62050(16) 0.20472(16) 0.0284(6) Uani d 1
C C333 0.4092(2) 0.6785(2) 0.1857(2) 0.0381(9) Uani d 1
H H333 0.3830 0.6968 0.2144 0.046 Uiso calc 1
C C334 0.3872(3) 0.7132(2) 0.1272(3) 0.0465(12) Uani d 1
H H334 0.3454 0.7528 0.1152 0.056 Uiso calc 1
C C335 0.4270(3) 0.6896(2) 0.0863(2) 0.0445(11) Uani d 1
H H335 0.4136 0.7131 0.0456 0.053 Uiso calc 1
C C336 0.4875(3) 0.6304(2) 0.10500(19) 0.0347(8) Uani d 1
H H336 0.5173 0.6142 0.0781 0.042 Uiso calc 1
C C41 0.80926(18) 0.65616(16) 0.38757(13) 0.0167(4) Uani d 1
H H41 0.7995 0.6836 0.4216 0.020 Uiso calc 1
N N42 0.86433(15) 0.59627(14) 0.39249(10) 0.0154(4) Uani d 1
C C42 0.9130(2) 0.5618(2) 0.45322(14) 0.0236(6) Uani d 1
H H42A 0.9235 0.5049 0.4476 0.035 Uiso calc 1
H H42B 0.8829 0.5669 0.4833 0.035 Uiso calc 1
H H42C 0.9652 0.5905 0.4693 0.035 Uiso calc 1
C C43 0.86380(17) 0.57178(16) 0.33500(12) 0.0153(4) Uani d 1
N N43A 0.80540(15) 0.61581(14) 0.29262(11) 0.0154(4) Uani d 1
C C44 0.77946(19) 0.61436(18) 0.22676(13) 0.0190(5) Uani d 1
H H44 0.8040 0.5788 0.2050 0.023 Uiso calc 1
C C45 0.7187(2) 0.6647(2) 0.19465(14) 0.0226(6) Uani d 1
H H45 0.7008 0.6644 0.1499 0.027 Uiso calc 1
C C46 0.6809(2) 0.7183(2) 0.22663(15) 0.0244(6) Uani d 1
H H46 0.6374 0.7520 0.2030 0.029 Uiso calc 1
C C47A 0.77035(18) 0.66993(17) 0.32480(13) 0.0168(5) Uani d 1
C C47 0.7067(2) 0.72139(19) 0.29039(14) 0.0220(5) Uani d 1
H H47 0.6823 0.7577 0.3116 0.026 Uiso calc 1
C C431 0.91603(17) 0.51078(16) 0.32062(13) 0.0162(4) Uani d 1
N N432 0.87936(16) 0.46557(15) 0.26967(12) 0.0182(4) Uani d 1
C C433 0.9247(2) 0.40867(18) 0.25464(15) 0.0219(5) Uani d 1
H H433 0.9001 0.3769 0.2182 0.026 Uiso calc 1
C C434 1.0058(2) 0.39372(19) 0.28947(16) 0.0242(6) Uani d 1
H H434 1.0350 0.3512 0.2783 0.029 Uiso calc 1
C C435 1.0435(2) 0.4425(2) 0.34129(16) 0.0243(6) Uani d 1
H H435 1.0991 0.4341 0.3658 0.029 Uiso calc 1
C C436 0.99816(18) 0.50336(18) 0.35640(14) 0.0196(5) Uani d 1
H H436 1.0226 0.5390 0.3903 0.024 Uiso calc 1

loop_
_atom_site_aniso_label
_atom_site_aniso_U_11
_atom_site_aniso_U_22
_atom_site_aniso_U_33
_atom_site_aniso_U_12
_atom_site_aniso_U_13
_atom_site_aniso_U_23
Cd1 0.01811(9) 0.01385(8) 0.01690(8) 0.00019(6) 0.00679(7) 0.00022(6)
I11 0.02464(9) 0.01729(8) 0.02594(9) -0.00521(6) 0.01090(7) 0.00041(6)
I12 0.02242(9) 0.01406(7) 0.01630(7) 0.00214(6) 0.00761(6) 0.00116(5)
I13 0.01875(8) 0.01961(8) 0.02435(9) 0.00307(6) 0.00169(7) -0.00509(6)
I14 0.03063(11) 0.02327(9) 0.01615(8) 0.00862(7) 0.00748(7) 0.00058(6)
Cd2 0.01928(9) 0.01392(8) 0.01732(8) 0.00019(6) 0.00691(7) -0.00021(6)
I21 0.02773(10) 0.02007(8) 0.02569(9) -0.00627(7) 0.01185(8) 0.00100(7)
I22 0.02594(9) 0.01397(7) 0.01642(7) 0.00303(6) 0.00836(6) 0.00036(5)
I23 0.01884(9) 0.01971(8) 0.02393(9) 0.00086(6) 0.00406(7) -0.00565(6)
I24 0.02381(9) 0.01991(8) 0.01579(7) 0.00374(6) 0.00408(6) -0.00304(6)
C11 0.0186(13) 0.0197(12) 0.0178(11) 0.0006(9) 0.0072(10) -0.0014(9)
N12 0.0141(10) 0.0177(10) 0.0150(9) -0.0021(8) 0.0041(8) -0.0014(7)
C12 0.0226(14) 0.0301(15) 0.0147(11) 0.0048(11) 0.0039(10) 0.0010(10)
C13 0.0142(11) 0.0163(10) 0.0168(11) -0.0019(8) 0.0058(9) -0.0010(8)
N13A 0.0165(10) 0.0185(10) 0.0157(9) -0.0005(8) 0.0072(8) 0.0001(7)
C14 0.0232(14) 0.0230(13) 0.0158(11) -0.0031(10) 0.0098(10) -0.0013(9)
C15 0.0266(15) 0.0259(14) 0.0140(11) 0.0009(11) 0.0072(10) 0.0021(10)
C16 0.0276(16) 0.0253(14) 0.0201(13) 0.0067(12) 0.0071(11) 0.0064(10)
C17 0.0217(14) 0.0236(13) 0.0185(12) 0.0059(10) 0.0079(10) 0.0042(10)
C17A 0.0168(12) 0.0175(11) 0.0151(10) 0.0012(9) 0.0069(9) 0.0005(8)
C131 0.0182(12) 0.0163(11) 0.0212(12) -0.0008(9) 0.0092(10) 0.0007(9)
N132 0.0220(12) 0.0194(10) 0.0207(11) -0.0032(9) 0.0116(9) -0.0028(8)
C133 0.0304(16) 0.0190(12) 0.0298(15) -0.0021(11) 0.0190(13) -0.0019(11)
C134 0.0296(16) 0.0173(12) 0.0365(17) 0.0017(11) 0.0201(14) 0.0049(11)
C135 0.0231(15) 0.0233(13) 0.0325(16) 0.0067(11) 0.0146(13) 0.0077(12)
C136 0.0160(12) 0.0191(12) 0.0249(13) 0.0000(9) 0.0086(10) 0.0021(10)
C21 0.0196(13) 0.0215(12) 0.0211(12) 0.0063(10) 0.0089(10) 0.0027(10)
N22 0.0188(11) 0.0193(10) 0.0178(10) 0.0019(8) 0.0073(9) 0.0001(8)
C22 0.0316(17) 0.0259(14) 0.0161(12) 0.0036(12) 0.0078(11) -0.0004(10)
C23 0.0154(12) 0.0173(11) 0.0177(11) 0.0000(9) 0.0057(9) -0.0020(9)
N23A 0.0141(10) 0.0177(10) 0.0180(10) -0.0017(8) 0.0053(8) -0.0026(8)
C24 0.0194(13) 0.0213(12) 0.0200(12) -0.0013(10) 0.0069(10) -0.0046(10)
C25 0.0246(15) 0.0264(14) 0.0192(12) -0.0077(11) 0.0064(11) -0.0060(10)
C26 0.0186(13) 0.0294(15) 0.0189(12) -0.0072(11) 0.0013(10) 0.0004(10)
C27 0.0154(12) 0.0249(13) 0.0197(12) -0.0015(10) 0.0029(10) 0.0023(10)
C27A 0.0132(11) 0.0220(12) 0.0202(12) 0.0010(9) 0.0068(9) 0.0006(9)
C231 0.0140(12) 0.0176(11) 0.0237(13) -0.0009(9) 0.0036(10) -0.0003(9)
N232 0.0184(12) 0.0170(10) 0.0341(14) -0.0004(9) 0.0090(10) -0.0024(9)
C233 0.0184(14) 0.0199(13) 0.047(2) 0.0026(11) 0.0096(14) -0.0016(13)
C234 0.0216(15) 0.0194(14) 0.049(2) 0.0040(11) 0.0014(14) 0.0050(13)
C235 0.0272(17) 0.0252(15) 0.0294(16) 0.0014(12) -0.0027(13) 0.0074(12)
C236 0.0206(14) 0.0202(12) 0.0249(14) 0.0012(10) 0.0020(11) 0.0018(10)
C31 0.0172(13) 0.0238(13) 0.0211(12) 0.0010(10) 0.0080(10) 0.0000(10)
N32 0.0192(12) 0.0226(11) 0.0187(10) -0.0015(9) 0.0050(9) 0.0007(8)
C32 0.0300(17) 0.0339(16) 0.0169(12) -0.0080(13) 0.0055(12) -0.0022(11)
C34 0.0227(14) 0.0246(13) 0.0234(13) -0.0070(11) 0.0091(11) -0.0080(11)
N33A 0.0134(10) 0.0185(10) 0.0197(10) -0.0029(8) 0.0038(8) -0.0025(8)
C33 0.0159(12) 0.0188(11) 0.0200(12) -0.0024(9) 0.0040(10) 0.0009(9)
C35 0.0275(16) 0.0329(16) 0.0203(13) -0.0129(13) 0.0077(12) -0.0073(11)
C36 0.0225(15) 0.0346(17) 0.0198(13) -0.0109(12) 0.0018(11) 0.0032(11)
C37 0.0142(12) 0.0309(15) 0.0214(13) -0.0030(11) 0.0030(10) 0.0048(11)
C37A 0.0129(11) 0.0223(12) 0.0201(12) -0.0008(9) 0.0050(9) 0.0012(9)
C331 0.0166(13) 0.0177(12) 0.0317(15) -0.0025(10) 0.0005(11) 0.0018(11)
N332 0.0189(13) 0.0178(11) 0.0460(17) -0.0003(9) 0.0070(12) -0.0020(11)
C333 0.0227(17) 0.0189(14) 0.067(3) 0.0014(12) 0.0069(17) -0.0040(16)
C334 0.028(2) 0.0224(16) 0.073(3) 0.0022(14) -0.006(2) 0.0070(18)
C335 0.038(2) 0.0285(18) 0.049(2) -0.0054(16) -0.0103(19) 0.0149(17)
C336 0.0292(18) 0.0340(18) 0.0308(17) -0.0034(14) -0.0043(14) 0.0080(14)
C41 0.0178(12) 0.0167(11) 0.0155(10) -0.0004(9) 0.0054(9) -0.0003(8)
N42 0.0146(10) 0.0190(10) 0.0121(9) -0.0030(8) 0.0035(7) -0.0016(7)
C42 0.0250(15) 0.0262(14) 0.0151(11) 0.0037(11) 0.0005(10) 0.0007(10)
C43 0.0139(11) 0.0171(11) 0.0149(10) -0.0012(8) 0.0048(9) 0.0004(8)
N43A 0.0139(10) 0.0189(10) 0.0140(9) -0.0005(8) 0.0052(8) 0.0003(7)
C44 0.0209(13) 0.0224(12) 0.0149(11) 0.0006(10) 0.0075(10) 0.0006(9)
C45 0.0237(14) 0.0289(14) 0.0140(11) 0.0027(11) 0.0046(10) 0.0028(10)
C46 0.0267(16) 0.0265(14) 0.0188(12) 0.0082(12) 0.0055(11) 0.0036(10)
C47A 0.0184(12) 0.0176(11) 0.0150(10) 0.0004(9) 0.0063(9) -0.0018(8)
C47 0.0222(14) 0.0243(13) 0.0180(12) 0.0059(11) 0.0046(10) 0.0032(10)
C431 0.0147(11) 0.0158(10) 0.0186(11) -0.0008(8) 0.0064(9) 0.0021(8)
N432 0.0180(11) 0.0177(10) 0.0212(11) -0.0027(8) 0.0095(9) -0.0013(8)
C433 0.0256(15) 0.0195(12) 0.0251(13) -0.0032(10) 0.0144(12) -0.0022(10)
C434 0.0262(15) 0.0191(12) 0.0324(15) 0.0045(11) 0.0166(13) 0.0055(11)
C435 0.0193(14) 0.0256(14) 0.0300(15) 0.0045(11) 0.0107(12) 0.0078(11)
C436 0.0145(12) 0.0219(12) 0.0232(13) 0.0003(9) 0.0071(10) 0.0027(10)

loop_
_atom_type_symbol
_atom_type_description
_atom_type_scat_dispersion_real
_atom_type_scat_dispersion_imag
_atom_type_scat_source
C C 0.0033 0.0016 'International Tables Vol C Tables 4.2.6.8 and 6.1.1.4'
H H 0.0000 0.0000 'International Tables Vol C Tables 4.2.6.8 and 6.1.1.4'
N N 0.0061 0.0033 'International Tables Vol C Tables 4.2.6.8 and 6.1.1.4'
Cd Cd -0.8075 1.2024 'International Tables Vol C Tables 4.2.6.8 and 6.1.1.4'
I I -0.4742 1.8119 'International Tables Vol C Tables 4.2.6.8 and 6.1.1.4'

loop_
_exptl_crystal_face_index_h
_exptl_crystal_face_index_k
_exptl_crystal_face_index_l
_exptl_crystal_face_perp_dist
0 -1 0 0.1707
0 1 -3 0.2006
-1 1 0 0.1305
1 -1 0 0.1149
-1 -1 0 0.1574
0 -1 -2 0.2036
-1 0 1 0.1200
1 0 -2 0.1814
1 0 -1 0.1263
2 1 0 0.1373
1 1 0 0.1152
0 1 2 0.2053
0 -1 2 0.2078
0 1 0 0.1563

loop_
_geom_angle_atom_site_label_1
_geom_angle_atom_site_label_2
_geom_angle_atom_site_label_3
_geom_angle
_geom_angle_publ_flag
I14 Cd1 I11 107.058(9) y
I14 Cd1 I13 115.503(10) y
I11 Cd1 I13 103.726(9) y
I14 Cd1 I12 102.186(8) y
I11 Cd1 I12 117.300(9) y
I13 Cd1 I12 111.499(9) y
I24 Cd2 I21 105.915(9) y
I24 Cd2 I22 105.260(8) y
I21 Cd2 I22 116.026(10) y
I24 Cd2 I23 112.854(9) y
I21 Cd2 I23 108.090(9) y
I22 Cd2 I23 108.791(9) y
N12 C11 C17A 107.5(2) ?
N12 C11 H11 126.3 ?
C17A C11 H11 126.3 ?
C13 N12 C11 110.9(2) ?
C13 N12 C12 126.6(2) ?
C11 N12 C12 122.5(2) ?
N12 C12 H12A 109.5 ?
N12 C12 H12B 109.5 ?
H12A C12 H12B 109.5 ?
N12 C12 H12C 109.5 ?
H12A C12 H12C 109.5 ?
H12B C12 H12C 109.5 ?
N12 C13 N13A 106.1(2) ?
N12 C13 C131 127.4(3) ?
N13A C13 C131 126.5(2) ?
C13 N13A C17A 109.3(2) ?
C13 N13A C14 129.9(2) ?
C17A N13A C14 120.7(2) ?
C15 C14 N13A 118.7(3) ?
C15 C14 H14 120.6 ?
N13A C14 H14 120.6 ?
C14 C15 C16 121.7(3) ?
C14 C15 H15 119.2 ?
C16 C15 H15 119.2 ?
C17 C16 C15 120.2(3) ?
C17 C16 H16 119.9 ?
C15 C16 H16 119.9 ?
C16 C17 C17A 118.9(3) ?
C16 C17 H17 120.5 ?
C17A C17 H17 120.5 ?
C11 C17A N13A 106.2(2) ?
C11 C17A C17 134.0(3) ?
N13A C17A C17 119.7(2) ?
N132 C131 C136 123.7(3) ?
N132 C131 C13 115.0(3) ?
C136 C131 C13 121.3(3) ?
C133 N132 C131 116.9(3) ?
N132 C133 C134 124.0(3) ?
N132 C133 H133 118.0 ?
C134 C133 H133 118.0 ?
C133 C134 C135 118.6(3) ?
C133 C134 H134 120.7 ?
C135 C134 H134 120.7 ?
C134 C135 C136 118.8(3) ?
C134 C135 H135 120.6 ?
C136 C135 H135 120.6 ?
C131 C136 C135 118.0(3) ?
C131 C136 H136 121.0 ?
C135 C136 H136 121.0 ?
N22 C21 C27A 107.1(2) ?
N22 C21 H21 126.5 ?
C27A C21 H21 126.5 ?
C23 N22 C21 111.0(2) ?
C23 N22 C22 126.6(3) ?
C21 N22 C22 122.0(3) ?
N22 C22 H22A 109.5 ?
N22 C22 H22B 109.5 ?
H22A C22 H22B 109.5 ?
N22 C22 H22C 109.5 ?
H22A C22 H22C 109.5 ?
H22B C22 H22C 109.5 ?
N22 C23 N23A 106.1(2) ?
N22 C23 C231 127.3(3) ?
N23A C23 C231 126.5(2) ?
C23 N23A C24 129.5(3) ?
C23 N23A C27A 109.6(2) ?
C24 N23A C27A 120.9(3) ?
C25 C24 N23A 118.2(3) ?
C25 C24 H24 120.9 ?
N23A C24 H24 120.9 ?
C24 C25 C26 121.9(3) ?
C24 C25 H25 119.1 ?
C26 C25 H25 119.1 ?
C27 C26 C25 120.4(3) ?
C27 C26 H26 119.8 ?
C25 C26 H26 119.8 ?
C26 C27 C27A 118.4(3) ?
C26 C27 H27 120.8 ?
C27A C27 H27 120.8 ?
C21 C27A N23A 106.2(2) ?
C21 C27A C27 133.6(3) ?
N23A C27A C27 120.2(3) ?
N232 C231 C236 123.0(3) ?
N232 C231 C23 115.1(3) ?
C236 C231 C23 121.8(3) ?
C233 N232 C231 116.8(3) ?
N232 C233 C234 124.1(3) ?
N232 C233 H233 118.0 ?
C234 C233 H233 118.0 ?
C235 C234 C233 118.4(3) ?
C235 C234 H234 120.8 ?
C233 C234 H234 120.8 ?
C234 C235 C236 118.8(3) ?
C234 C235 H235 120.6 ?
C236 C235 H235 120.6 ?
C235 C236 C231 118.7(3) ?
C235 C236 H236 120.6 ?
C231 C236 H236 120.6 ?
N32 C31 C37A 107.2(3) ?
N32 C31 H31 126.4 ?
C37A C31 H31 126.4 ?
C33 N32 C31 110.8(3) ?
C33 N32 C32 127.0(3) ?
C31 N32 C32 122.0(3) ?
N32 C32 H32A 109.5 ?
N32 C32 H32B 109.5 ?
H32A C32 H32B 109.5 ?
N32 C32 H32C 109.5 ?
H32A C32 H32C 109.5 ?
H32B C32 H32C 109.5 ?
C35 C34 N33A 118.2(3) ?
C35 C34 H34 120.9 ?
N33A C34 H34 120.9 ?
C33 N33A C37A 109.6(2) ?
C33 N33A C34 129.6(3) ?
C37A N33A C34 120.7(3) ?
N32 C33 N33A 105.9(3) ?
N32 C33 C331 128.2(3) ?
N33A C33 C331 125.9(3) ?
C34 C35 C36 122.0(3) ?
C34 C35 H35 119.0 ?
C36 C35 H35 119.0 ?
C37 C36 C35 120.0(3) ?
C37 C36 H36 120.0 ?
C35 C36 H36 120.0 ?
C36 C37 C37A 119.0(3) ?
C36 C37 H37 120.5 ?
C37A C37 H37 120.5 ?
C31 C37A N33A 106.4(3) ?
C31 C37A C37 133.6(3) ?
N33A C37A C37 120.0(3) ?
N332 C331 C336 122.8(3) ?
N332 C331 C33 114.9(3) ?
C336 C331 C33 122.3(3) ?
C333 N332 C331 117.4(4) ?
N332 C333 C334 124.0(4) ?
N332 C333 H333 118.0 ?
C334 C333 H333 118.0 ?
C333 C334 C335 118.5(4) ?
C333 C334 H334 120.8 ?
C335 C334 H334 120.8 ?
C334 C335 C336 119.3(4) ?
C334 C335 H335 120.3 ?
C336 C335 H335 120.3 ?
C331 C336 C335 118.0(4) ?
C331 C336 H336 121.0 ?
C335 C336 H336 121.0 ?
N42 C41 C47A 107.7(2) ?
N42 C41 H41 126.1 ?
C47A C41 H41 126.1 ?
C43 N42 C41 110.9(2) ?
C43 N42 C42 126.4(2) ?
C41 N42 C42 122.6(2) ?
N42 C42 H42A 109.5 ?
N42 C42 H42B 109.5 ?
H42A C42 H42B 109.5 ?
N42 C42 H42C 109.5 ?
H42A C42 H42C 109.5 ?
H42B C42 H42C 109.5 ?
N42 C43 N43A 106.3(2) ?
N42 C43 C431 127.4(3) ?
N43A C43 C431 126.4(2) ?
C43 N43A C44 130.0(2) ?
C43 N43A C47A 109.4(2) ?
C44 N43A C47A 120.6(2) ?
C45 C44 N43A 118.6(3) ?
C45 C44 H44 120.7 ?
N43A C44 H44 120.7 ?
C44 C45 C46 121.4(3) ?
C44 C45 H45 119.3 ?
C46 C45 H45 119.3 ?
C47 C46 C45 120.4(3) ?
C47 C46 H46 119.8 ?
C45 C46 H46 119.8 ?
C41 C47A N43A 105.7(2) ?
C41 C47A C47 134.5(3) ?
N43A C47A C47 119.7(2) ?
C46 C47 C47A 119.1(3) ?
C46 C47 H47 120.4 ?
C47A C47 H47 120.4 ?
N432 C431 C436 123.5(3) ?
N432 C431 C43 115.0(2) ?
C436 C431 C43 121.4(3) ?
C433 N432 C431 117.2(3) ?
N432 C433 C434 123.4(3) ?
N432 C433 H433 118.3 ?
C434 C433 H433 118.3 ?
C433 C434 C435 118.6(3) ?
C433 C434 H434 120.7 ?
C435 C434 H434 120.7 ?
C436 C435 C434 118.8(3) ?
C436 C435 H435 120.6 ?
C434 C435 H435 120.6 ?
C435 C436 C431 118.3(3) ?
C435 C436 H436 120.8 ?
C431 C436 H436 120.8 ?

loop_
_geom_bond_atom_site_label_1
_geom_bond_atom_site_label_2
_geom_bond_distance
_geom_bond_publ_flag
Cd1 I14 2.7573(3) y
Cd1 I11 2.7764(3) y
Cd1 I13 2.7949(3) y
Cd1 I12 2.8023(3) y
Cd2 I24 2.7575(3) y
Cd2 I21 2.7610(3) y
Cd2 I22 2.7943(3) y
Cd2 I23 2.7958(3) y
C11 N12 1.358(4) ?
C11 C17A 1.362(4) ?
C11 H11 0.9500 ?
N12 C13 1.351(3) ?
N12 C12 1.466(4) ?
C12 H12A 0.9800 ?
C12 H12B 0.9800 ?
C12 H12C 0.9800 ?
C13 N13A 1.355(4) ?
C13 C131 1.466(4) ?
N13A C17A 1.401(4) ?
N13A C14 1.402(4) ?
C14 C15 1.348(4) ?
C14 H14 0.9500 ?
C15 C16 1.430(4) ?
C15 H15 0.9500 ?
C16 C17 1.360(4) ?
C16 H16 0.9500 ?
C17 C17A 1.420(4) ?
C17 H17 0.9500 ?
C131 N132 1.349(4) ?
C131 C136 1.393(4) ?
N132 C133 1.335(4) ?
C133 C134 1.383(5) ?
C133 H133 0.9500 ?
C134 C135 1.391(5) ?
C134 H134 0.9500 ?
C135 C136 1.396(4) ?
C135 H135 0.9500 ?
C136 H136 0.9500 ?
C21 N22 1.362(4) ?
C21 C27A 1.383(4) ?
C21 H21 0.9500 ?
N22 C23 1.352(4) ?
N22 C22 1.473(4) ?
C22 H22A 0.9800 ?
C22 H22B 0.9800 ?
C22 H22C 0.9800 ?
C23 N23A 1.365(4) ?
C23 C231 1.461(4) ?
N23A C24 1.392(4) ?
N23A C27A 1.393(4) ?
C24 C25 1.354(4) ?
C24 H24 0.9500 ?
C25 C26 1.419(5) ?
C25 H25 0.9500 ?
C26 C27 1.357(5) ?
C26 H26 0.9500 ?
C27 C27A 1.416(4) ?
C27 H27 0.9500 ?
C231 N232 1.346(4) ?
C231 C236 1.390(4) ?
N232 C233 1.338(4) ?
C233 C234 1.386(6) ?
C233 H233 0.9500 ?
C234 C235 1.379(6) ?
C234 H234 0.9500 ?
C235 C236 1.390(5) ?
C235 H235 0.9500 ?
C236 H236 0.9500 ?
C31 N32 1.361(4) ?
C31 C37A 1.379(4) ?
C31 H31 0.9500 ?
N32 C33 1.357(4) ?
N32 C32 1.477(4) ?
C32 H32A 0.9800 ?
C32 H32B 0.9800 ?
C32 H32C 0.9800 ?
C34 C35 1.353(5) ?
C34 N33A 1.394(4) ?
C34 H34 0.9500 ?
N33A C33 1.365(4) ?
N33A C37A 1.389(4) ?
C33 C331 1.463(4) ?
C35 C36 1.424(5) ?
C35 H35 0.9500 ?
C36 C37 1.344(5) ?
C36 H36 0.9500 ?
C37 C37A 1.419(4) ?
C37 H37 0.9500 ?
C331 N332 1.345(5) ?
C331 C336 1.386(5) ?
N332 C333 1.334(5) ?
C333 C334 1.371(7) ?
C333 H333 0.9500 ?
C334 C335 1.371(8) ?
C334 H334 0.9500 ?
C335 C336 1.397(6) ?
C335 H335 0.9500 ?
C336 H336 0.9500 ?
C41 N42 1.358(4) ?
C41 C47A 1.369(4) ?
C41 H41 0.9500 ?
N42 C43 1.350(3) ?
N42 C42 1.466(4) ?
C42 H42A 0.9800 ?
C42 H42B 0.9800 ?
C42 H42C 0.9800 ?
C43 N43A 1.355(4) ?
C43 C431 1.462(4) ?
N43A C44 1.399(4) ?
N43A C47A 1.409(4) ?
C44 C45 1.354(4) ?
C44 H44 0.9500 ?
C45 C46 1.429(4) ?
C45 H45 0.9500 ?
C46 C47 1.354(4) ?
C46 H46 0.9500 ?
C47A C47 1.410(4) ?
C47 H47 0.9500 ?
C431 N432 1.344(4) ?
C431 C436 1.391(4) ?
N432 C433 1.340(4) ?
C433 C434 1.387(5) ?
C433 H433 0.9500 ?
C434 C435 1.394(5) ?
C434 H434 0.9500 ?
C435 C436 1.389(4) ?
C435 H435 0.9500 ?
C436 H436 0.9500 ?

loop_
_geom_hbond_atom_site_label_D
_geom_hbond_atom_site_label_H
_geom_hbond_atom_site_label_A
_geom_hbond_site_symmetry_A
_geom_hbond_distance_DH
_geom_hbond_distance_HA
_geom_hbond_distance_DA
_geom_hbond_angle_DHA
C11 H11 I11 . 0.95 3.25 3.972(3) 134.2
C11 H11 I12 . 0.95 3.31 3.918(3) 124.1
C12 H12A I24 4_575 0.98 3.00 3.929(3) 158.2
C12 H12B I24 2_545 0.98 2.93 3.853(3) 157.5
C12 H12C I12 . 0.98 3.31 4.198(3) 151.9
C14 H14 N132 . 0.95 2.50 3.020(4) 114.4
C15 H15 I22 3_666 0.95 3.07 3.956(3) 155.9
C17 H17 I11 . 0.95 3.20 3.963(3) 139.1
C22 H22B I22 3_666 0.98 3.12 4.062(4) 161.7
C24 H24 I13 . 0.95 3.15 3.877(3) 135.0
C24 H24 N232 . 0.95 2.35 2.916(4) 117.7
C25 H25 I12 . 0.95 3.00 3.796(3) 141.8
C27 H27 I24 4_575 0.95 3.03 3.796(3) 139.3
C234 H234 I12 4_666 0.95 3.20 4.144(3) 170.9
C31 H31 I21 2_645 0.95 3.22 3.934(3) 133.5
C32 H32A I13 . 0.98 3.31 3.962(4) 125.7
C32 H32B I12 3_665 0.98 3.24 4.209(3) 170.1
C34 H34 I23 . 0.95 3.17 3.991(3) 145.7
C34 H34 N332 . 0.95 2.30 2.870(5) 117.9
C35 H35 I22 . 0.95 3.01 3.875(3) 151.9
C37 H37 I14 4_666 0.95 3.20 3.916(3) 133.7
C334 H334 I22 4_575 0.95 3.14 4.028(4) 157.3
C41 H41 I22 . 0.95 3.20 3.897(3) 131.9
C42 H42A I14 4_666 0.98 3.00 3.953(3) 164.9
C42 H42C I14 2_655 0.98 2.94 3.826(3) 150.9
C44 H44 N432 . 0.95 2.48 2.994(4) 114.3
C45 H45 I12 3_665 0.95 3.10 3.997(3) 157.5
C47 H47 I21 . 0.95 3.19 3.945(3) 137.3

loop_
_geom_torsion_atom_site_label_1
_geom_torsion_atom_site_label_2
_geom_torsion_atom_site_label_3
_geom_torsion_atom_site_label_4
_geom_torsion
C17A C11 N12 C13 -0.8(3)
C17A C11 N12 C12 177.1(3)
C11 N12 C13 N13A 1.5(3)
C12 N12 C13 N13A -176.3(3)
C11 N12 C13 C131 -177.1(3)
C12 N12 C13 C131 5.1(5)
N12 C13 N13A C17A -1.6(3)
C131 C13 N13A C17A 177.1(3)
N12 C13 N13A C14 179.0(3)
C131 C13 N13A C14 -2.3(5)
C13 N13A C14 C15 -179.7(3)
C17A N13A C14 C15 1.1(4)
N13A C14 C15 C16 0.4(5)
C14 C15 C16 C17 -0.9(5)
C15 C16 C17 C17A -0.1(5)
N12 C11 C17A N13A -0.2(3)
N12 C11 C17A C17 -177.1(3)
C13 N13A C17A C11 1.2(3)
C14 N13A C17A C11 -179.4(3)
C13 N13A C17A C17 178.6(3)
C14 N13A C17A C17 -2.0(4)
C16 C17 C17A C11 178.0(3)
C16 C17 C17A N13A 1.5(5)
N12 C13 C131 N132 -142.3(3)
N13A C13 C131 N132 39.3(4)
N12 C13 C131 C136 39.7(4)
N13A C13 C131 C136 -138.7(3)
C136 C131 N132 C133 -1.3(4)
C13 C131 N132 C133 -179.3(3)
C131 N132 C133 C134 -1.7(4)
N132 C133 C134 C135 2.9(5)
C133 C134 C135 C136 -1.0(4)
N132 C131 C136 C135 3.1(4)
C13 C131 C136 C135 -179.1(3)
C134 C135 C136 C131 -1.8(4)
C27A C21 N22 C23 -0.8(3)
C27A C21 N22 C22 172.5(3)
C21 N22 C23 N23A 2.1(3)
C22 N22 C23 N23A -170.8(3)
C21 N22 C23 C231 -174.1(3)
C22 N22 C23 C231 13.0(5)
N22 C23 N23A C24 176.9(3)
C231 C23 N23A C24 -6.8(5)
N22 C23 N23A C27A -2.7(3)
C231 C23 N23A C27A 173.6(3)
C23 N23A C24 C25 -179.3(3)
C27A N23A C24 C25 0.2(4)
N23A C24 C25 C26 -1.0(5)
C24 C25 C26 C27 0.6(5)
C25 C26 C27 C27A 0.7(5)
N22 C21 C27A N23A -0.9(3)
N22 C21 C27A C27 -179.0(3)
C23 N23A C27A C21 2.2(3)
C24 N23A C27A C21 -177.4(3)
C23 N23A C27A C27 -179.3(3)
C24 N23A C27A C27 1.0(4)
C26 C27 C27A C21 176.4(3)
C26 C27 C27A N23A -1.5(4)
N22 C23 C231 N232 -153.9(3)
N23A C23 C231 N232 30.6(4)
N22 C23 C231 C236 28.6(5)
N23A C23 C231 C236 -146.9(3)
C236 C231 N232 C233 -1.9(5)
C23 C231 N232 C233 -179.3(3)
C231 N232 C233 C234 -1.4(5)
N232 C233 C234 C235 2.8(6)
C233 C234 C235 C236 -0.9(5)
C234 C235 C236 C231 -2.1(5)
N232 C231 C236 C235 3.6(5)
C23 C231 C236 C235 -179.1(3)
C37A C31 N32 C33 1.1(3)
C37A C31 N32 C32 -174.4(3)
C35 C34 N33A C33 -179.8(3)
C35 C34 N33A C37A 0.4(4)
C31 N32 C33 N33A -2.1(3)
C32 N32 C33 N33A 173.1(3)
C31 N32 C33 C331 176.6(3)
C32 N32 C33 C331 -8.1(5)
C37A N33A C33 N32 2.3(3)
C34 N33A C33 N32 -177.6(3)
C37A N33A C33 C331 -176.5(3)
C34 N33A C33 C331 3.6(5)
N33A C34 C35 C36 0.9(5)
C34 C35 C36 C37 -0.8(5)
C35 C36 C37 C37A -0.6(5)
N32 C31 C37A N33A 0.3(3)
N32 C31 C37A C37 -179.7(3)
C33 N33A C37A C31 -1.6(3)
C34 N33A C37A C31 178.2(3)
C33 N33A C37A C37 178.4(3)
C34 N33A C37A C37 -1.8(4)
C36 C37 C37A C31 -178.1(3)
C36 C37 C37A N33A 1.9(4)
N32 C33 C331 N332 155.3(3)
N33A C33 C331 N332 -26.2(4)
N32 C33 C331 C336 -26.9(5)
N33A C33 C331 C336 151.7(3)
C336 C331 N332 C333 1.9(5)
C33 C331 N332 C333 179.8(3)
C331 N332 C333 C334 1.3(5)
N332 C333 C334 C335 -2.7(6)
C333 C334 C335 C336 0.9(6)
N332 C331 C336 C335 -3.6(5)
C33 C331 C336 C335 178.8(3)
C334 C335 C336 C331 2.0(6)
C47A C41 N42 C43 1.3(3)
C47A C41 N42 C42 -175.5(3)
C41 N42 C43 N43A -1.6(3)
C42 N42 C43 N43A 175.0(3)
C41 N42 C43 C431 177.7(3)
C42 N42 C43 C431 -5.6(5)
N42 C43 N43A C44 -179.7(3)
C431 C43 N43A C44 1.0(5)
N42 C43 N43A C47A 1.3(3)
C431 C43 N43A C47A -178.1(3)
C43 N43A C44 C45 179.6(3)
C47A N43A C44 C45 -1.5(4)
N43A C44 C45 C46 -0.3(5)
C44 C45 C46 C47 1.7(5)
N42 C41 C47A N43A -0.5(3)
N42 C41 C47A C47 177.5(3)
C43 N43A C47A C41 -0.5(3)
C44 N43A C47A C41 -179.6(3)
C43 N43A C47A C47 -178.9(3)
C44 N43A C47A C47 2.0(4)
C45 C46 C47 C47A -1.2(5)
C41 C47A C47 C46 -178.4(3)
N43A C47A C47 C46 -0.6(5)
N42 C43 C431 N432 143.8(3)
N43A C43 C431 N432 -37.0(4)
N42 C43 C431 C436 -38.5(4)
N43A C43 C431 C436 140.7(3)
C436 C431 N432 C433 2.4(4)
C43 C431 N432 C433 -179.9(2)
C431 N432 C433 C434 1.3(4)
N432 C433 C434 C435 -2.9(5)
C433 C434 C435 C436 0.7(4)
C434 C435 C436 C431 2.7(4)
N432 C431 C436 C435 -4.5(4)
C43 C431 C436 C435 178.0(3)

_cod_database_fobs_code 2243026
